data_7251491
loop_
_publ_author_name
'Bu, Qiyi'
'Zhang, Yushu'
'Wang, Li'
'Liu, Jiaqi'
'Wang, Yong'
'Li, Jinping'

_publ_section_title
;
 A triazolate-based MOF with amino-induced triazolate reorientation
 enabling pore-size regulation for CO2/CH4 separation
;
_journal_issue 9
_journal_name_full CrystEngComm
_journal_page_first 1485
_journal_page_last 1488
_journal_paper_doi 10.1039/D5CE01209K
_journal_volume 28
_journal_year 2026
_chemical_formula_moiety 'C12 H11 N9 O4 Zn2'
_chemical_formula_sum 'C12 H11 N9 O4 Zn2'
_chemical_formula_weight 476.04
_space_group_crystal_system tetragonal
_space_group_IT_number 87
_space_group_name_Hall '-I 4'
_space_group_name_H-M_alt 'I 4/m'
_atom_sites_solution_hydrogens mixed
_atom_sites_solution_primary dual
_audit_creation_date 2023-07-04
_audit_creation_method
;
Olex2 1.3
(compiled 2020.11.12 svn.r5f609507 for OlexSys, GUI svn.r6408)
;
_audit_update_record
;
2025-12-18 deposited with the CCDC.	2026-02-10 downloaded from the CCDC.
;
_cell_angle_alpha 90
_cell_angle_beta 90
_cell_angle_gamma 90
_cell_formula_units_Z 8
_cell_length_a 12.8268(8)
_cell_length_b 12.8268(8)
_cell_length_c 25.8853(19)
_cell_measurement_reflns_used 4855
_cell_measurement_temperature 200.0
_cell_measurement_theta_max 68.346
_cell_measurement_theta_min 3.846
_cell_volume 4258.8(5)
_computing_cell_refinement 'SAINT V8.38A (Bruker, 2018)'
_computing_data_reduction 'SAINT V8.38A (Bruker, 2018)'
_computing_molecular_graphics 'Olex2 1.3 (Dolomanov et al., 2009)'
_computing_publication_material 'Olex2 1.3 (Dolomanov et al., 2009)'
_computing_structure_refinement 'SHELXL 2017/1 (Sheldrick, 2015)'
_computing_structure_solution 'SHELXT 2014/5 (Sheldrick, 2014)'
_diffrn_ambient_temperature 200.0
_diffrn_measured_fraction_theta_full 0.997
_diffrn_measured_fraction_theta_max 0.997
_diffrn_measurement_device_type 'Bruker APEX-II CCD'
_diffrn_measurement_method '\f and \w scans'
_diffrn_radiation_type CuK\a
_diffrn_radiation_wavelength 1.54178
_diffrn_reflns_av_R_equivalents 0.0483
_diffrn_reflns_av_unetI/netI 0.0425
_diffrn_reflns_Laue_measured_fraction_full 0.997
_diffrn_reflns_Laue_measured_fraction_max 0.997
_diffrn_reflns_limit_h_max 15
_diffrn_reflns_limit_h_min -13
_diffrn_reflns_limit_k_max 12
_diffrn_reflns_limit_k_min -15
_diffrn_reflns_limit_l_max 28
_diffrn_reflns_limit_l_min -31
_diffrn_reflns_number 8462
_diffrn_reflns_point_group_measured_fraction_full 0.997
_diffrn_reflns_point_group_measured_fraction_max 0.997
_diffrn_reflns_theta_full 67.679
_diffrn_reflns_theta_max 68.340
_diffrn_reflns_theta_min 3.846
_diffrn_source_current 1.0
_diffrn_source_power 0.05
_diffrn_source_voltage 50.0
_diffrn_standards_number 0
_exptl_absorpt_coefficient_mu 3.088
_exptl_absorpt_correction_T_max 0.7531
_exptl_absorpt_correction_T_min 0.4869
_exptl_absorpt_correction_type multi-scan
_exptl_absorpt_process_details
;
SADABS-2016/2 (Bruker,2016/2) was used for absorption correction.
wR2(int) was 0.1098 before and 0.0741 after correction.
The Ratio of minimum to maximum transmission is 0.6465.
The \l/2 correction factor is Not present.
;
_exptl_crystal_colour colourless
_exptl_crystal_colour_primary colourless
_exptl_crystal_density_diffrn 1.485
_exptl_crystal_description block
_exptl_crystal_F_000 1904
_exptl_crystal_size_max 0.22
_exptl_crystal_size_mid 0.18
_exptl_crystal_size_min 0.17
_refine_diff_density_max 0.357
_refine_diff_density_min -0.607
_refine_diff_density_rms 0.079
_refine_ls_extinction_method none
_refine_ls_goodness_of_fit_ref 1.086
_refine_ls_hydrogen_treatment mixed
_refine_ls_matrix_type full
_refine_ls_number_parameters 138
_refine_ls_number_reflns 1999
_refine_ls_number_restraints 5
_refine_ls_restrained_S_all 1.085
_refine_ls_R_factor_all 0.0500
_refine_ls_R_factor_gt 0.0455
_refine_ls_shift/su_max 0.001
_refine_ls_shift/su_mean 0.000
_refine_ls_structure_factor_coef Fsqd
_refine_ls_weighting_details 'w=1/[\s^2^(Fo^2^)+(0.0830P)^2^+6.1635P] where P=(Fo^2^+2Fc^2^)/3'
_refine_ls_weighting_scheme calc
_refine_ls_wR_factor_gt 0.1408
_refine_ls_wR_factor_ref 0.1460
_reflns_Friedel_coverage 0.000
_reflns_number_gt 1736
_reflns_number_total 1999
_reflns_threshold_expression 'I > 2\s(I)'
_cod_data_source_file d5ce01209k2.cif
_cod_data_source_block IPA-NH2
_cod_depositor_comments 'Adding full bibliography for 7251491.cif.'
_cod_original_cell_volume 4258.8(6)
_cod_database_code 7251491
_shelx_shelxl_version_number 2017/1
_shelx_space_group_comment
;
The symmetry employed for this shelxl refinement is uniquely defined
by the following loop, which should always be used as a source of
symmetry information in preference to the above space-group names.
They are only intended as comments.
;
_shelx_estimated_absorpt_t_max 0.622
_shelx_estimated_absorpt_t_min 0.550
_olex2_refinement_description
;
1. Fixed Uiso
 At 1.2 times of:
  All C(H) groups, All N(H,H) groups
2. Restrained distances
 N1-H1B = N1-H1A
 0.88 with sigma of 0.02
 H5A-N5 = N5-H5B
 0.88 with sigma of 0.02
 H5A-H5B
 1.524 with sigma of 0.04
3. Others
 Fixed Sof: H5B(0.5)
4.a Aromatic/amide H refined with riding coordinates:
 C1(H1), C4(H4), C6(H6)
;
_smtbx_masks_void_probe_radius 1.2
_smtbx_masks_void_truncation_radius 1.2
_olex2_submission_special_instructions 'No special instructions were received'

loop_
_space_group_symop_operation_xyz
'x, y, z'
'-x, -y, z'
'-y, x, z'
'y, -x, z'
'x+1/2, y+1/2, z+1/2'
'-x+1/2, -y+1/2, z+1/2'
'-y+1/2, x+1/2, z+1/2'
'y+1/2, -x+1/2, z+1/2'
'-x, -y, -z'
'x, y, -z'
'y, -x, -z'
'-y, x, -z'
'-x+1/2, -y+1/2, -z+1/2'
'x+1/2, y+1/2, -z+1/2'
'y+1/2, -x+1/2, -z+1/2'
'-y+1/2, x+1/2, -z+1/2'

loop_
_atom_site_label
_atom_site_type_symbol
_atom_site_fract_x
_atom_site_fract_y
_atom_site_fract_z
_atom_site_U_iso_or_equiv
_atom_site_adp_type
_atom_site_occupancy
_atom_site_site_symmetry_order
_atom_site_calc_flag
_atom_site_refinement_flags_posn
_atom_site_refinement_flags_adp
_atom_site_refinement_flags_occupancy
_atom_site_disorder_assembly
_atom_site_disorder_group
Zn1 Zn 0.17859(3) 0.28698(3) 0.68906(2) 0.0391(2) Uani 1 1 d . . . . .
O1 O 0.1808(3) 0.4062(4) 0.63713(12) 0.1035(15) Uani 1 1 d . . . . .
O2 O 0.1622(3) 0.2618(3) 0.59572(17) 0.0903(12) Uani 1 1 d . . . . .
N1 N 0.2083(4) 0.0513(3) 0.62586(14) 0.0738(11) Uani 1 1 d D . . . .
H1A H 0.221(4) -0.006(3) 0.6084(18) 0.089 Uiso 1 1 d D U . . .
H1B H 0.192(4) 0.112(2) 0.6128(18) 0.089 Uiso 1 1 d D U . . .
N2 N 0.2716(2) -0.0228(2) 0.70396(10) 0.0408(6) Uani 1 1 d . . . . .
N3 N 0.2430(2) 0.1479(2) 0.70194(9) 0.0361(6) Uani 1 1 d . . . . .
N4 N 0.2792(2) 0.1205(2) 0.75105(9) 0.0377(6) Uani 1 1 d . . . . .
N5 N 0.1402(10) 0.6875(5) 0.500000 0.121(3) Uani 1 2 d DS T P . .
H5B H 0.185(8) 0.694(10) 0.526(4) 0.145 Uiso 0.5 1 d D U P . .
H5A H 0.087(5) 0.731(7) 0.500000 0.145 Uiso 1 2 d DS U P . .
C1 C 0.2942(3) 0.0202(2) 0.74987(12) 0.0427(8) Uani 1 1 d . . . . .
H1 H 0.318669 -0.018660 0.778651 0.051 Uiso 1 1 calc R U . . .
C2 C 0.2394(2) 0.0593(2) 0.67550(13) 0.0384(7) Uani 1 1 d . . . . .
C3 C 0.1678(3) 0.3571(5) 0.59600(16) 0.0688(13) Uani 1 1 d . . . . .
C4 C 0.1604(4) 0.3628(4) 0.500000 0.0507(12) Uani 1 2 d S T P . .
H4 H 0.161283 0.288784 0.500000 0.061 Uiso 1 2 calc R U P . .
C5 C 0.1597(3) 0.4175(3) 0.54617(12) 0.0514(9) Uani 1 1 d . . . . .
C6 C 0.1536(4) 0.5247(3) 0.54626(14) 0.0633(11) Uani 1 1 d . . . . .
H6 H 0.152490 0.561229 0.578177 0.076 Uiso 1 1 calc R U . . .
C7 C 0.1490(6) 0.5801(4) 0.500000 0.0693(17) Uani 1 2 d S T P . .

loop_
_atom_site_aniso_label
_atom_site_aniso_U_11
_atom_site_aniso_U_22
_atom_site_aniso_U_33
_atom_site_aniso_U_23
_atom_site_aniso_U_13
_atom_site_aniso_U_12
Zn1 0.0446(3) 0.0434(3) 0.0294(3) -0.00513(15) -0.00531(15) 0.00619(16)
O1 0.108(3) 0.171(4) 0.0311(15) 0.0220(19) -0.0077(16) -0.050(3)
O2 0.077(2) 0.096(3) 0.098(3) 0.059(2) 0.0243(19) 0.0235(18)
N1 0.132(3) 0.0505(19) 0.0391(18) -0.0093(14) -0.033(2) 0.021(2)
N2 0.0535(16) 0.0366(13) 0.0324(13) 0.0007(11) -0.0043(11) -0.0014(11)
N3 0.0431(14) 0.0371(13) 0.0279(12) -0.0015(10) -0.0048(10) 0.0013(10)
N4 0.0444(14) 0.0403(14) 0.0284(12) 0.0010(10) -0.0032(10) -0.0005(11)
N5 0.188(10) 0.046(3) 0.128(7) 0.000 0.000 -0.009(4)
C1 0.055(2) 0.0415(18) 0.0320(16) -0.0020(13) -0.0071(14) -0.0023(15)
C2 0.0464(18) 0.0359(16) 0.0328(16) -0.0016(12) -0.0033(12) 0.0011(13)
C3 0.048(2) 0.112(4) 0.046(2) 0.027(2) 0.0030(17) -0.010(2)
C4 0.066(3) 0.043(3) 0.043(3) 0.000 0.000 -0.009(2)
C5 0.064(2) 0.062(2) 0.0282(17) 0.0054(14) 0.0017(15) -0.0116(17)
C6 0.099(3) 0.055(2) 0.0362(19) -0.0137(16) 0.0043(19) -0.017(2)
C7 0.103(5) 0.041(3) 0.064(4) 0.000 0.000 -0.011(3)

loop_
_atom_type_symbol
_atom_type_description
_atom_type_scat_dispersion_real
_atom_type_scat_dispersion_imag
_atom_type_scat_source
C C 0.0181 0.0091 'International Tables Vol C Tables 4.2.6.8 and 6.1.1.4'
H H 0.0000 0.0000 'International Tables Vol C Tables 4.2.6.8 and 6.1.1.4'
N N 0.0311 0.0180 'International Tables Vol C Tables 4.2.6.8 and 6.1.1.4'
O O 0.0492 0.0322 'International Tables Vol C Tables 4.2.6.8 and 6.1.1.4'
Zn Zn -1.5491 0.6778 'International Tables Vol C Tables 4.2.6.8 and 6.1.1.4'

loop_
_geom_angle_atom_site_label_1
_geom_angle_atom_site_label_2
_geom_angle_atom_site_label_3
_geom_angle
_geom_angle_site_symmetry_1
_geom_angle_site_symmetry_3
_geom_angle_publ_flag
O1 Zn1 O2 56.51(15) . . ?
O1 Zn1 N2 102.18(14) . 3 ?
O1 Zn1 C3 28.47(18) . . ?
O2 Zn1 C3 28.06(16) . . ?
N2 Zn1 O2 95.12(11) 3 . ?
N2 Zn1 C3 99.08(12) 3 . ?
N3 Zn1 O1 140.92(15) . . ?
N3 Zn1 O2 94.75(11) . . ?
N3 Zn1 N2 106.68(12) . 3 ?
N3 Zn1 N4 106.58(10) . 13_556 ?
N3 Zn1 C3 119.40(15) . . ?
N4 Zn1 O1 93.54(14) 13_556 . ?
N4 Zn1 O2 148.87(13) 13_556 . ?
N4 Zn1 N2 99.98(11) 13_556 3 ?
N4 Zn1 C3 121.72(15) 13_556 . ?
C3 O1 Zn1 100.5(4) . . ?
C3 O2 Zn1 81.8(3) . . ?
H1A N1 H1B 126(5) . . ?
C2 N1 H1A 120(4) . . ?
C2 N1 H1B 112(3) . . ?
C1 N2 Zn1 123.2(2) . 4 ?
C1 N2 C2 103.2(3) . . ?
C2 N2 Zn1 133.6(2) . 4 ?
N4 N3 Zn1 120.98(19) . . ?
C2 N3 Zn1 131.7(2) . . ?
C2 N3 N4 105.3(2) . . ?
N3 N4 Zn1 129.6(2) . 13_556 ?
C1 N4 Zn1 123.9(2) . 13_556 ?
C1 N4 N3 106.0(2) . . ?
H5B N5 H5B 97(10) . 10_556 ?
H5B N5 H5A 117(5) . . ?
H5A N5 H5B 117(5) . 10_556 ?
C7 N5 H5B 92(8) . 10_556 ?
C7 N5 H5B 92(8) . . ?
C7 N5 H5A 134(8) . . ?
N2 C1 H1 123.3 . . ?
N4 C1 N2 113.3(3) . . ?
N4 C1 H1 123.3 . . ?
N1 C2 N2 123.4(3) . . ?
N3 C2 N1 124.5(3) . . ?
N3 C2 N2 112.1(3) . . ?
O1 C3 Zn1 51.0(3) . . ?
O1 C3 C5 118.6(5) . . ?
O2 C3 Zn1 70.1(3) . . ?
O2 C3 O1 121.1(4) . . ?
O2 C3 C5 120.3(5) . . ?
C5 C3 Zn1 169.4(4) . . ?
C5 C4 H4 120.4 10_556 . ?
C5 C4 H4 120.4 . . ?
C5 C4 C5 119.2(5) . 10_556 ?
C4 C5 C3 118.5(4) . . ?
C6 C5 C3 121.0(4) . . ?
C6 C5 C4 120.5(3) . . ?
C5 C6 H6 119.7 . . ?
C5 C6 C7 120.7(3) . . ?
C7 C6 H6 119.7 . . ?
N5 C7 C6 120.8(3) . . ?
N5 C7 C6 120.8(3) . 10_556 ?
C6 C7 C6 118.4(5) 10_556 . ?

loop_
_geom_bond_atom_site_label_1
_geom_bond_atom_site_label_2
_geom_bond_distance
_geom_bond_site_symmetry_2
_geom_bond_publ_flag
Zn1 O1 2.036(4) . ?
Zn1 O2 2.447(5) . ?
Zn1 N2 2.044(3) 3 ?
Zn1 N3 1.994(3) . ?
Zn1 N4 2.026(3) 13_556 ?
Zn1 C3 2.575(4) . ?
O1 C3 1.248(6) . ?
O2 C3 1.224(7) . ?
N1 H1A 0.88(2) . ?
N1 H1B 0.88(2) . ?
N1 C2 1.349(5) . ?
N2 C1 1.342(4) . ?
N2 C2 1.350(4) . ?
N3 N4 1.398(3) . ?
N3 C2 1.328(4) . ?
N4 C1 1.301(4) . ?
N5 H5B 0.89(2) 10_556 ?
N5 H5B 0.89(2) . ?
N5 H5A 0.88(2) . ?
N5 C7 1.383(9) . ?
C1 H1 0.9500 . ?
C3 C5 1.509(5) . ?
C4 H4 0.9500 . ?
C4 C5 1.386(4) 10_556 ?
C4 C5 1.386(4) . ?
C5 C6 1.377(6) . ?
C6 H6 0.9500 . ?
C6 C7 1.394(5) . ?

loop_
_geom_torsion_atom_site_label_1
_geom_torsion_atom_site_label_2
_geom_torsion_atom_site_label_3
_geom_torsion_atom_site_label_4
_geom_torsion
_geom_torsion_site_symmetry_1
_geom_torsion_site_symmetry_2
_geom_torsion_site_symmetry_3
_geom_torsion_site_symmetry_4
_geom_torsion_publ_flag
Zn1 O1 C3 O2 -2.9(5) . . . . ?
Zn1 O1 C3 C5 177.4(3) . . . . ?
Zn1 O2 C3 O1 2.4(4) . . . . ?
Zn1 O2 C3 C5 -177.9(4) . . . . ?
Zn1 N2 C1 N4 179.8(2) 4 . . . ?
Zn1 N2 C2 N1 -0.2(6) 4 . . . ?
Zn1 N2 C2 N3 -179.7(2) 4 . . . ?
Zn1 N3 N4 Zn1 -21.9(3) . . . 13_556 ?
Zn1 N3 N4 C1 166.0(2) . . . . ?
Zn1 N3 C2 N1 16.3(5) . . . . ?
Zn1 N3 C2 N2 -164.2(2) . . . . ?
Zn1 N4 C1 N2 -172.4(2) 13_556 . . . ?
Zn1 C3 C5 C4 -178.1(13) . . . . ?
Zn1 C3 C5 C6 3.1(17) . . . . ?
O1 C3 C5 C4 170.8(4) . . . . ?
O1 C3 C5 C6 -8.0(6) . . . . ?
O2 C3 C5 C4 -8.8(6) . . . . ?
O2 C3 C5 C6 172.3(4) . . . . ?
N3 N4 C1 N2 0.3(4) . . . . ?
N4 N3 C2 N1 180.0(4) . . . . ?
N4 N3 C2 N2 -0.5(4) . . . . ?
C1 N2 C2 N1 -179.8(4) . . . . ?
C1 N2 C2 N3 0.7(4) . . . . ?
C2 N2 C1 N4 -0.6(4) . . . . ?
C2 N3 N4 Zn1 172.3(2) . . . 13_556 ?
C2 N3 N4 C1 0.1(3) . . . . ?
C3 C5 C6 C7 178.2(5) . . . . ?
C4 C5 C6 C7 -0.6(8) . . . . ?
C5 C4 C5 C3 -175.9(3) 10_556 . . . ?
C5 C4 C5 C6 3.0(8) 10_556 . . . ?
C5 C6 C7 N5 178.3(8) . . . . ?
C5 C6 C7 C6 -1.7(10) . . . 10_556 ?

loop_
_smtbx_masks_void_nr
_smtbx_masks_void_average_x
_smtbx_masks_void_average_y
_smtbx_masks_void_average_z
_smtbx_masks_void_volume
_smtbx_masks_void_count_electrons
_smtbx_masks_void_content
1 0.000 0.000 -0.498 608.0 123.0 ?
2 0.000 0.500 0.321 15.9 0.0 ?
3 0.000 0.500 0.679 15.9 0.0 ?
4 0.000 0.500 0.179 15.9 0.0 ?
5 0.000 0.500 0.821 15.9 0.0 ?
6 0.500 0.500 -0.448 608.0 122.8 ?
7 0.500 0.000 0.321 15.9 0.0 ?
8 0.500 0.000 0.679 15.9 0.0 ?
9 0.500 0.000 0.179 15.9 0.0 ?
10 0.500 0.000 0.821 15.9 0.0 ?
